data_2221141
loop_
_publ_author_name
'Murugavel, S.'
'Kannan, P. S.'
'Subbiah Pandi, A.'
'Govindarajan, S.'
'Selvakumar, R.'

_publ_section_title
;
 Aminoguanidinium hydrogen succinate
;
_journal_coeditor_code LX2087
_journal_issue 3
_journal_name_full 'Acta Crystallographica Section E'
_journal_page_first o454
_journal_paper_doi 10.1107/S1600536809003626
_journal_volume 65
_journal_year 2009
_chemical_formula_iupac 'C1 H7 N4 + , C4 H5 O4 -'
_chemical_formula_moiety 'C1 H7 N4 + , C4 H5 O4 -'
_chemical_formula_sum 'C5 H12 N4 O4'
_chemical_formula_weight 192.19
_chemical_name_systematic
;
Aminoguanidinium hydrogen succinate
;
_space_group_IT_number 15
_symmetry_cell_setting monoclinic
_symmetry_space_group_name_Hall '-C 2yc'
_symmetry_space_group_name_H-M 'C 1 2/c 1'
_atom_sites_solution_hydrogens geom
_atom_sites_solution_primary direct
_atom_sites_solution_secondary difmap
_audit_creation_method SHELXL97
_cell_angle_alpha 90.00
_cell_angle_beta 109.733(5)
_cell_angle_gamma 90.00
_cell_formula_units_Z 8
_cell_length_a 15.071(5)
_cell_length_b 6.565(2)
_cell_length_c 18.152(5)
_cell_measurement_reflns_used 2773
_cell_measurement_temperature 293(2)
_cell_measurement_theta_max 31.4
_cell_measurement_theta_min 2.4
_cell_volume 1690.5(9)
_computing_cell_refinement 'APEX2 (Bruker, 2004)'
_computing_data_collection 'APEX2 (Bruker, 2004)'
_computing_data_reduction 'SAINT (Bruker, 2004)'
_computing_molecular_graphics 'ORTEP-3 (Farrugia, 1997)'
_computing_publication_material 'SHELXL97 (Sheldrick, 2008) and  PLATON (Spek, 2003)'
_computing_structure_refinement 'SHELXL97 (Sheldrick, 2008)'
_computing_structure_solution 'SHELXS97 (Sheldrick, 2008)'
_diffrn_ambient_temperature 293(2)
_diffrn_detector_area_resol_mean 10.0
_diffrn_measured_fraction_theta_full 0.997
_diffrn_measured_fraction_theta_max 0.997
_diffrn_measurement_device_type 'Bruker APEXII CCD'
_diffrn_measurement_method \w
_diffrn_radiation_monochromator graphite
_diffrn_radiation_source 'fine-focus sealed tube'
_diffrn_radiation_type MoK\a
_diffrn_radiation_wavelength 0.71069
_diffrn_reflns_av_R_equivalents 0.0210
_diffrn_reflns_av_sigmaI/netI 0.0192
_diffrn_reflns_limit_h_max 21
_diffrn_reflns_limit_h_min -22
_diffrn_reflns_limit_k_max 9
_diffrn_reflns_limit_k_min -9
_diffrn_reflns_limit_l_max 26
_diffrn_reflns_limit_l_min -25
_diffrn_reflns_number 11302
_diffrn_reflns_theta_full 31.37
_diffrn_reflns_theta_max 31.37
_diffrn_reflns_theta_min 2.38
_exptl_absorpt_coefficient_mu 0.129
_exptl_absorpt_correction_T_max 0.980
_exptl_absorpt_correction_T_min 0.968
_exptl_absorpt_correction_type multi-scan
_exptl_absorpt_process_details '(SADABS; Sheldrick, 1996)'
_exptl_crystal_colour colourless
_exptl_crystal_density_diffrn 1.510
_exptl_crystal_density_method 'not measured'
_exptl_crystal_description block
_exptl_crystal_F_000 816
_exptl_crystal_size_max 0.25
_exptl_crystal_size_mid 0.16
_exptl_crystal_size_min 0.16
_refine_diff_density_max 0.374
_refine_diff_density_min -0.271
_refine_ls_extinction_method none
_refine_ls_goodness_of_fit_ref 1.053
_refine_ls_hydrogen_treatment mixed
_refine_ls_matrix_type full
_refine_ls_number_parameters 146
_refine_ls_number_reflns 2773
_refine_ls_number_restraints 0
_refine_ls_restrained_S_all 1.053
_refine_ls_R_factor_all 0.0581
_refine_ls_R_factor_gt 0.0434
_refine_ls_shift/su_max_lt 0.001
_refine_ls_shift/su_mean 0.000
_refine_ls_structure_factor_coef Fsqd
_refine_ls_weighting_details 'calc w = 1/[\s^2^(Fo^2^)+(0.0746P)^2^+0.4733P] where P=(Fo^2^+2Fc^2^)/3'
_refine_ls_weighting_scheme calc
_refine_ls_wR_factor_gt 0.1226
_refine_ls_wR_factor_ref 0.1349
_reflns_number_gt 2107
_reflns_number_total 2773
_reflns_threshold_expression I>2\s(I)
_cod_data_source_file lx2087.cif
_cod_data_source_block I
_cod_original_sg_symbol_H-M 'C 2/c'
_cod_database_code 2221141
_cod_database_fobs_code 2221141

loop_
_symmetry_equiv_pos_as_xyz
'x, y, z'
'-x, y, -z+1/2'
'x+1/2, y+1/2, z'
'-x+1/2, y+1/2, -z+1/2'
'-x, -y, -z'
'x, -y, z-1/2'
'-x+1/2, -y+1/2, -z'
'x+1/2, -y+1/2, z-1/2'

loop_
_atom_site_type_symbol
_atom_site_label
_atom_site_fract_x
_atom_site_fract_y
_atom_site_fract_z
_atom_site_U_iso_or_equiv
_atom_site_adp_type
_atom_site_calc_flag
_atom_site_refinement_flags
_atom_site_occupancy
_atom_site_disorder_assembly
_atom_site_disorder_group
H H12A 0.1707(12) 1.015(3) 0.2850(10) 0.053(5) Uiso d . 1 . .
H H12B 0.1337(11) 0.802(3) 0.2512(9) 0.043(4) Uiso d . 1 . .
H H13A 0.3357(16) 1.149(3) 0.4112(13) 0.090(7) Uiso d . 1 . .
H H13B 0.2620(13) 1.136(3) 0.4466(12) 0.073(6) Uiso d . 1 . .
H H10A 0.1961(13) 0.509(3) 0.3165(11) 0.055(5) Uiso d . 1 . .
H H10B 0.2701(11) 0.531(2) 0.3943(10) 0.050(4) Uiso d . 1 . .
H H11 0.3229(11) 0.826(2) 0.4490(9) 0.047(4) Uiso d . 1 . .
C C1 0.54873(7) 0.08831(15) 0.67511(6) 0.0289(2) Uani d . 1 . .
C C2 0.47896(7) 0.20438(15) 0.61002(6) 0.0306(2) Uani d . 1 . .
H H2A 0.4158 0.1689 0.6083 0.037 Uiso calc R 1 . .
H H2B 0.4853 0.1628 0.5607 0.037 Uiso calc R 1 . .
C C3 0.49064(7) 0.43218(15) 0.61797(6) 0.0281(2) Uani d . 1 . .
H H3A 0.5542 0.4676 0.6209 0.034 Uiso calc R 1 . .
H H3B 0.4826 0.4744 0.6666 0.034 Uiso calc R 1 . .
C C4 0.42163(7) 0.54741(15) 0.55112(6) 0.0291(2) Uani d . 1 . .
C C5 0.22849(7) 0.78408(16) 0.34760(6) 0.0282(2) Uani d . 1 . .
N N10 0.23172(8) 0.58414(15) 0.35140(6) 0.0381(3) Uani d . 1 . .
N N11 0.28683(7) 0.88965(14) 0.40661(6) 0.0368(2) Uani d . 1 . .
N N12 0.16935(7) 0.87957(16) 0.28669(6) 0.0379(3) Uani d . 1 . .
N N13 0.27963(9) 1.10237(16) 0.40542(7) 0.0446(3) Uani d . 1 . .
O O6 0.54679(6) -0.10939(12) 0.66765(5) 0.0436(2) Uani d . 1 . .
H H6 0.5057 -0.1414 0.6265 0.065 Uiso calc R 1 . .
O O7 0.60494(6) 0.17027(12) 0.73220(5) 0.0386(2) Uani d . 1 . .
O O8 0.42768(6) 0.74200(11) 0.55212(5) 0.0395(2) Uani d . 1 . .
O O9 0.36190(7) 0.45581(13) 0.49819(5) 0.0489(3) Uani d . 1 . .

loop_
_atom_site_aniso_label
_atom_site_aniso_U_11
_atom_site_aniso_U_22
_atom_site_aniso_U_33
_atom_site_aniso_U_12
_atom_site_aniso_U_13
_atom_site_aniso_U_23
C1 0.0314(5) 0.0199(4) 0.0270(5) -0.0002(4) -0.0011(4) 0.0023(3)
C2 0.0343(5) 0.0190(4) 0.0269(5) 0.0002(4) -0.0052(4) 0.0028(3)
C3 0.0326(5) 0.0185(4) 0.0239(4) 0.0009(3) -0.0028(4) 0.0012(3)
C4 0.0355(5) 0.0195(4) 0.0239(4) 0.0026(4) -0.0012(4) 0.0013(3)
C5 0.0296(5) 0.0241(4) 0.0242(4) 0.0005(4) 0.0005(4) -0.0018(3)
N10 0.0454(6) 0.0221(4) 0.0325(5) 0.0001(4) -0.0058(4) -0.0020(4)
N11 0.0443(5) 0.0223(4) 0.0285(4) 0.0002(4) -0.0076(4) -0.0024(3)
N12 0.0426(5) 0.0261(5) 0.0294(5) 0.0009(4) -0.0082(4) 0.0004(4)
N13 0.0525(7) 0.0224(4) 0.0443(6) -0.0012(4) -0.0030(5) -0.0061(4)
O6 0.0503(5) 0.0181(3) 0.0396(5) 0.0004(3) -0.0147(4) 0.0026(3)
O7 0.0420(5) 0.0250(4) 0.0317(4) -0.0003(3) -0.0097(3) 0.0007(3)
O8 0.0485(5) 0.0181(3) 0.0347(4) 0.0009(3) -0.0085(3) 0.0027(3)
O9 0.0592(6) 0.0258(4) 0.0348(4) 0.0000(4) -0.0195(4) -0.0018(3)

loop_
_atom_type_symbol
_atom_type_description
_atom_type_scat_dispersion_real
_atom_type_scat_dispersion_imag
_atom_type_scat_source
C C 0.0033 0.0016 'International Tables Vol C Tables 4.2.6.8 and 6.1.1.4'
H H 0.0000 0.0000 'International Tables Vol C Tables 4.2.6.8 and 6.1.1.4'
N N 0.0061 0.0033 'International Tables Vol C Tables 4.2.6.8 and 6.1.1.4'
O O 0.0106 0.0060 'International Tables Vol C Tables 4.2.6.8 and 6.1.1.4'

loop_
_geom_angle_atom_site_label_1
_geom_angle_atom_site_label_2
_geom_angle_atom_site_label_3
_geom_angle_site_symmetry_1
_geom_angle_site_symmetry_3
_geom_angle
_geom_angle_publ_flag
O7 C1 O6 . . 120.79(9) ?
O7 C1 C2 . . 123.16(9) ?
O6 C1 C2 . . 116.06(8) ?
C1 C2 C3 . . 113.65(8) ?
C1 C2 H2A . . 108.8 ?
C3 C2 H2A . . 108.8 ?
C1 C2 H2B . . 108.8 ?
C3 C2 H2B . . 108.8 ?
H2A C2 H2B . . 107.7 ?
C2 C3 C4 . . 113.22(8) ?
C2 C3 H3A . . 108.9 ?
C4 C3 H3A . . 108.9 ?
C2 C3 H3B . . 108.9 ?
C4 C3 H3B . . 108.9 ?
H3A C3 H3B . . 107.7 ?
O9 C4 O8 . . 121.94(9) ?
O9 C4 C3 . . 120.50(9) ?
O8 C4 C3 . . 117.56(9) ?
N10 C5 N12 . . 121.37(10) ?
N10 C5 N11 . . 118.42(10) ?
N12 C5 N11 . . 120.21(10) ?
C5 N10 H10A . . 123.2(12) ?
C5 N10 H10B . . 116.7(11) ?
H10A N10 H10B . . 119.9(16) ?
C5 N11 N13 . . 118.76(9) ?
C5 N11 H11 . . 120.0(10) ?
N13 N11 H11 . . 120.6(10) ?
C5 N12 H12A . . 119.1(11) ?
C5 N12 H12B . . 115.2(11) ?
H12A N12 H12B . . 125.7(16) ?
N11 N13 H13A . . 106.3(15) ?
N11 N13 H13B . . 106.1(13) ?
H13A N13 H13B . . 111(2) ?
C1 O6 H6 . . 109.5 ?

loop_
_geom_bond_atom_site_label_1
_geom_bond_atom_site_label_2
_geom_bond_site_symmetry_2
_geom_bond_distance
_geom_bond_publ_flag
C1 O7 . 1.2200(13) ?
C1 O6 . 1.3043(13) ?
C1 C2 . 1.4978(13) ?
C2 C3 . 1.5071(15) ?
C2 H2A . 0.9700 ?
C2 H2B . 0.9700 ?
C3 C4 . 1.5080(13) ?
C3 H3A . 0.9700 ?
C3 H3B . 0.9700 ?
C4 O9 . 1.2293(13) ?
C4 O8 . 1.2804(12) ?
C5 N10 . 1.3144(15) ?
C5 N12 . 1.3207(13) ?
C5 N11 . 1.3285(13) ?
N10 H10A . 0.840(19) ?
N10 H10B . 0.871(17) ?
N11 N13 . 1.4003(15) ?
N11 H11 . 0.884(17) ?
N12 H12A . 0.891(19) ?
N12 H12B . 0.852(16) ?
N13 H13A . 0.87(2) ?
N13 H13B . 0.90(2) ?
O6 H6 . 0.8200 ?

loop_
_geom_hbond_atom_site_label_D
_geom_hbond_atom_site_label_H
_geom_hbond_atom_site_label_A
_geom_hbond_site_symmetry_A
_geom_hbond_distance_DH
_geom_hbond_distance_HA
_geom_hbond_distance_DA
_geom_hbond_angle_DHA
N10 H10B O9 1 0.87(2) 1.99(2) 2.8510(10) 171(2)
N11 H11 O8 1 0.88(2) 2.07(2) 2.9390(10) 166.0(10)
N12 H12B O6 8_455 0.85(2) 2.07(2) 2.9210(10) 178(2)
N10 H10A O7 8_455 0.84(2) 2.05(2) 2.8860(10) 178(2)
O6 H6 O8 1_545 0.82 1.65 2.4560(10) 167.1

loop_
_geom_torsion_atom_site_label_1
_geom_torsion_atom_site_label_2
_geom_torsion_atom_site_label_3
_geom_torsion_atom_site_label_4
_geom_torsion_site_symmetry_1
_geom_torsion_site_symmetry_2
_geom_torsion_site_symmetry_3
_geom_torsion_site_symmetry_4
_geom_torsion
_geom_torsion_publ_flag
O7 C1 C2 C3 . . . . 5.34(16) ?
O6 C1 C2 C3 . . . . -174.44(10) ?
C1 C2 C3 C4 . . . . 178.57(9) ?
C2 C3 C4 O9 . . . . 1.74(16) ?
C2 C3 C4 O8 . . . . -178.55(10) ?
N10 C5 N11 N13 . . . . -175.87(12) ?
N12 C5 N11 N13 . . . . 4.49(17) ?

loop_
_cod_related_entry_id
_cod_related_entry_database
_cod_related_entry_code
1 ChemSpider 30655722
